data_7060892
loop_
_publ_author_name
'Adeleke, Adesola A.'
'Islam, Md. Shahidul'
'Olofinsan, Kolawole'
'Salau, Veronica F.'
'Mocktar, Chunderika'
'Omondi, Bernard'

_publ_section_title
;
 Evaluation of substituent bioactivity and anion impact of linear and
 T-shaped silver(i) pyridinyl complexes as potential antiproliferative,
 antioxidant, antimicrobial agents and DNA- and BSA-binders
;
_journal_issue 38
_journal_name_full 'New Journal of Chemistry'
_journal_page_first 17827
_journal_page_last 17846
_journal_paper_doi 10.1039/D1NJ03231C
_journal_volume 45
_journal_year 2021
_chemical_formula_moiety 'C24 H16 Ag N4 S2, C F3 O3 S, 0.5(C2 H6 O)'
_chemical_formula_sum 'C26 H19 Ag F3 N4 O3.5 S3'
_chemical_formula_weight 704.50
_space_group_crystal_system monoclinic
_space_group_IT_number 14
_space_group_name_Hall '-P 2yn'
_space_group_name_H-M_alt 'P 1 21/n 1'
_atom_sites_solution_hydrogens geom
_audit_creation_date 2021-02-04
_audit_creation_method
;
Olex2 1.3
(compiled 2020.11.12 svn.r5f609507 for OlexSys, GUI svn.r6226)
;
_audit_update_record
;
2021-02-09 deposited with the CCDC.	2021-08-06 downloaded from the CCDC.
;
_cell_angle_alpha 90
_cell_angle_beta 105.660(5)
_cell_angle_gamma 90
_cell_formula_units_Z 4
_cell_length_a 16.7725(15)
_cell_length_b 6.7506(6)
_cell_length_c 23.793(2)
_cell_measurement_reflns_used 9936
_cell_measurement_temperature 293(2)
_cell_measurement_theta_max 28.21
_cell_measurement_theta_min 2.52
_cell_volume 2594.0(4)
_computing_molecular_graphics 'Olex2 1.3 (Dolomanov et al., 2009)'
_computing_publication_material 'Olex2 1.3 (Dolomanov et al., 2009)'
_computing_structure_refinement 'SHELXL 2018/3 (Sheldrick, 2015)'
_diffrn_ambient_temperature 293(2)
_diffrn_detector 'Bruker APEX2 area detector'
_diffrn_detector_area_resol_mean 7.9
_diffrn_detector_type 'CCD area detector'
_diffrn_measured_fraction_theta_full 0.994
_diffrn_measured_fraction_theta_max 0.989
_diffrn_measurement_device 'three-circle diffractometer'
_diffrn_measurement_device_type 'Bruker SMART APEX2 area detector'
_diffrn_measurement_method '\w and \f scans'
_diffrn_radiation_monochromator graphite
_diffrn_radiation_probe x-ray
_diffrn_radiation_type MoK\a
_diffrn_radiation_wavelength 0.71073
_diffrn_reflns_av_R_equivalents 0.0370
_diffrn_reflns_av_unetI/netI 0.0271
_diffrn_reflns_Laue_measured_fraction_full 0.994
_diffrn_reflns_Laue_measured_fraction_max 0.989
_diffrn_reflns_limit_h_max 22
_diffrn_reflns_limit_h_min -22
_diffrn_reflns_limit_k_max 8
_diffrn_reflns_limit_k_min -6
_diffrn_reflns_limit_l_max 31
_diffrn_reflns_limit_l_min -31
_diffrn_reflns_number 44970
_diffrn_reflns_point_group_measured_fraction_full 0.994
_diffrn_reflns_point_group_measured_fraction_max 0.989
_diffrn_reflns_theta_full 25.242
_diffrn_reflns_theta_max 28.296
_diffrn_reflns_theta_min 1.332
_diffrn_source 'microfocus sealed X-ray tube'
_diffrn_source_type 'Incoatec I\ms'
_diffrn_standards_number 0
_exptl_absorpt_coefficient_mu 1.081
_exptl_absorpt_correction_T_max 0.7457
_exptl_absorpt_correction_T_min 0.7111
_exptl_absorpt_correction_type multi-scan
_exptl_absorpt_process_details 'SADABS (Bruker)'
_exptl_crystal_colour colourless
_exptl_crystal_colour_primary colourless
_exptl_crystal_density_diffrn 1.804
_exptl_crystal_description block
_exptl_crystal_F_000 1412
_exptl_crystal_size_max 0.33
_exptl_crystal_size_mid 0.33
_exptl_crystal_size_min 0.21
_refine_diff_density_max 0.634
_refine_diff_density_min -0.622
_refine_diff_density_rms 0.088
_refine_ls_extinction_method none
_refine_ls_goodness_of_fit_ref 1.032
_refine_ls_hydrogen_treatment constr
_refine_ls_matrix_type full
_refine_ls_number_parameters 381
_refine_ls_number_reflns 6348
_refine_ls_number_restraints 24
_refine_ls_restrained_S_all 1.033
_refine_ls_R_factor_all 0.0435
_refine_ls_R_factor_gt 0.0316
_refine_ls_shift/su_max 0.001
_refine_ls_shift/su_mean 0.000
_refine_ls_structure_factor_coef Fsqd
_refine_ls_weighting_details 'w=1/[\s^2^(Fo^2^)+(0.0397P)^2^+3.3137P] where P=(Fo^2^+2Fc^2^)/3'
_refine_ls_weighting_scheme calc
_refine_ls_wR_factor_gt 0.0793
_refine_ls_wR_factor_ref 0.0874
_reflns_Friedel_coverage 0.000
_reflns_number_gt 5126
_reflns_number_total 6348
_reflns_threshold_expression 'I > 2\s(I)'
_cod_data_source_file d1nj03231c2.cif
_cod_data_source_block Complex_10
_cod_depositor_comments 'Adding full bibliography for 7060889--7060892.cif.'
_cod_original_formula_sum 'C26 H19 Ag F3 N4 O3.50 S3'
_cod_database_code 7060892
_shelx_space_group_comment
;
The symmetry employed for this shelxl refinement is uniquely defined
by the following loop, which should always be used as a source of
symmetry information in preference to the above space-group names.
They are only intended as comments.
;
_shelx_estimated_absorpt_t_max 0.805
_shelx_estimated_absorpt_t_min 0.717

loop_
_space_group_symop_operation_xyz
'x, y, z'
'-x+1/2, y+1/2, -z+1/2'
'-x, -y, -z'
'x-1/2, -y-1/2, z-1/2'

loop_
_atom_site_label
_atom_site_type_symbol
_atom_site_fract_x
_atom_site_fract_y
_atom_site_fract_z
_atom_site_U_iso_or_equiv
_atom_site_adp_type
_atom_site_occupancy
_atom_site_site_symmetry_order
_atom_site_calc_flag
_atom_site_refinement_flags_posn
_atom_site_refinement_flags_adp
_atom_site_refinement_flags_occupancy
_atom_site_disorder_assembly
_atom_site_disorder_group
Ag1 Ag 0.27961(2) 0.50596(3) 0.22602(2) 0.02234(7) Uani 1 1 d . . . . .
S2 S -0.15723(4) 0.57991(10) 0.03903(3) 0.01944(13) Uani 1 1 d . . . . .
S1 S 0.72131(3) 0.58532(9) 0.40440(2) 0.01540(12) Uani 1 1 d . . . . .
N1 N 0.72106(12) 0.5613(3) 0.29536(9) 0.0189(4) Uani 1 1 d . . . . .
N2 N 0.41085(13) 0.5164(3) 0.26253(9) 0.0181(4) Uani 1 1 d . . . . .
N3 N 0.14941(13) 0.5139(3) 0.18611(9) 0.0187(4) Uani 1 1 d . . . . .
N4 N -0.16140(12) 0.5665(3) 0.14723(9) 0.0156(4) Uani 1 1 d . . . . .
C2 C 0.87074(16) 0.5774(4) 0.30373(11) 0.0244(5) Uani 1 1 d . . . . .
H2 H 0.863053 0.566401 0.263661 0.029 Uiso 1 1 calc R U . . .
C15 C -0.02169(15) 0.5460(3) 0.13747(10) 0.0160(5) Uani 1 1 d . . . . .
C20 C -0.31134(15) 0.5927(4) 0.13670(11) 0.0193(5) Uani 1 1 d . . . . .
H20 H -0.305174 0.586112 0.176690 0.023 Uiso 1 1 calc R U . . .
C5 C 0.89542(15) 0.6111(3) 0.42570(10) 0.0179(5) Uani 1 1 d . . . . .
H5 H 0.903779 0.623080 0.465815 0.021 Uiso 1 1 calc R U . . .
C16 C 0.03288(16) 0.5382(4) 0.10267(11) 0.0249(6) Uani 1 1 d . . . . .
H16 H 0.012730 0.543491 0.062252 0.030 Uiso 1 1 calc R U . . .
C4 C 0.96132(15) 0.6101(4) 0.40129(11) 0.0205(5) Uani 1 1 d . . . . .
H4 H 1.014918 0.620803 0.425446 0.025 Uiso 1 1 calc R U . . .
C24 C -0.25294(15) 0.5919(4) 0.05332(10) 0.0183(5) Uani 1 1 d . . . . .
C21 C -0.38868(15) 0.6118(4) 0.09756(12) 0.0229(5) Uani 1 1 d . . . . .
H21 H -0.435338 0.618545 0.111520 0.027 Uiso 1 1 calc R U . . .
C3 C 0.94918(15) 0.5934(4) 0.34114(11) 0.0246(5) Uani 1 1 d . . . . .
H3 H 0.994804 0.592965 0.325974 0.029 Uiso 1 1 calc R U . . .
C8 C 0.58252(14) 0.5470(3) 0.30788(10) 0.0156(5) Uani 1 1 d . . . . .
C1 C 0.80304(14) 0.5781(4) 0.32751(10) 0.0176(5) Uani 1 1 d . . . . .
C10 C 0.44543(15) 0.5369(4) 0.32033(11) 0.0189(5) Uani 1 1 d . . . . .
H10 H 0.411036 0.541687 0.345108 0.023 Uiso 1 1 calc R U . . .
C17 C 0.11677(16) 0.5226(4) 0.12810(11) 0.0256(6) Uani 1 1 d . . . . .
H17 H 0.152233 0.517765 0.104079 0.031 Uiso 1 1 calc R U . . .
C9 C 0.52984(15) 0.5512(4) 0.34415(11) 0.0174(5) Uani 1 1 d . . . . .
H9 H 0.551498 0.563587 0.384316 0.021 Uiso 1 1 calc R U . . .
C18 C -0.11120(14) 0.5623(3) 0.11397(10) 0.0162(5) Uani 1 1 d . . . . .
C19 C -0.24260(14) 0.5835(3) 0.11387(10) 0.0171(5) Uani 1 1 d . . . . .
C12 C 0.54668(15) 0.5235(4) 0.24807(11) 0.0198(5) Uani 1 1 d . . . . .
H12 H 0.579826 0.517924 0.222454 0.024 Uiso 1 1 calc R U . . .
C22 C -0.39804(15) 0.6213(4) 0.03727(12) 0.0240(5) Uani 1 1 d . . . . .
H22 H -0.450911 0.634793 0.012209 0.029 Uiso 1 1 calc R U . . .
C11 C 0.46185(15) 0.5087(4) 0.22726(11) 0.0206(5) Uani 1 1 d . . . . .
H11 H 0.438771 0.492659 0.187351 0.025 Uiso 1 1 calc R U . . .
C23 C -0.33152(16) 0.6112(4) 0.01406(11) 0.0226(5) Uani 1 1 d . . . . .
H23 H -0.338375 0.616843 -0.026017 0.027 Uiso 1 1 calc R U . . .
C7 C 0.67291(14) 0.5630(3) 0.32978(10) 0.0155(4) Uani 1 1 d . . . . .
C14 C 0.01264(15) 0.5362(4) 0.19747(11) 0.0189(5) Uani 1 1 d . . . . .
H14 H -0.021537 0.540240 0.222405 0.023 Uiso 1 1 calc R U . . .
C6 C 0.81574(14) 0.5935(3) 0.38816(10) 0.0152(4) Uani 1 1 d . . . . .
C13 C 0.09680(15) 0.5205(4) 0.22006(11) 0.0195(5) Uani 1 1 d . . . . .
H13 H 0.118384 0.514121 0.260354 0.023 Uiso 1 1 calc R U . . .
S3 S 0.23691(4) 0.57039(12) 0.37903(3) 0.02751(15) Uani 1 1 d . . . . .
F2 F 0.24823(16) 0.2356(4) 0.43528(10) 0.0722(8) Uani 1 1 d . . . . .
F3 F 0.17049(12) 0.4474(3) 0.46001(7) 0.0413(4) Uani 1 1 d . . . . .
F1 F 0.12755(14) 0.2974(3) 0.37853(9) 0.0625(6) Uani 1 1 d . . . . .
O3 O 0.30602(17) 0.6406(5) 0.42349(11) 0.0735(10) Uani 1 1 d . . . . .
O2 O 0.25746(13) 0.4628(4) 0.33227(9) 0.0403(6) Uani 1 1 d . . . . .
O1 O 0.16985(17) 0.7072(4) 0.36027(10) 0.0506(6) Uani 1 1 d . . . . .
C25 C 0.19463(18) 0.3773(4) 0.41506(12) 0.0297(6) Uani 1 1 d . . . . .
O4 O 0.4385(4) 0.3705(12) 0.5070(3) 0.090(2) Uani 0.5 1 d D U P A -1
H4A H 0.394918 0.428589 0.492153 0.135 Uiso 0.5 1 calc R U P A -1
C26 C 0.5060(14) 0.487(4) 0.501(2) 0.053(3) Uani 0.5 1 d D U P A -1
H26A H 0.537580 0.413865 0.479265 0.063 Uiso 0.5 1 calc R U P A -1
H26B H 0.542262 0.516865 0.539251 0.063 Uiso 0.5 1 calc R U P A -1
C27 C 0.4765(8) 0.6714(18) 0.4706(6) 0.111(4) Uani 0.5 1 d D U P A -1
H27A H 0.417156 0.668363 0.456862 0.166 Uiso 0.5 1 calc R U P A -1
H27B H 0.499506 0.686341 0.438024 0.166 Uiso 0.5 1 calc R U P A -1
H27C H 0.493288 0.780894 0.496871 0.166 Uiso 0.5 1 calc R U P A -1

loop_
_atom_site_aniso_label
_atom_site_aniso_U_11
_atom_site_aniso_U_22
_atom_site_aniso_U_33
_atom_site_aniso_U_23
_atom_site_aniso_U_13
_atom_site_aniso_U_12
Ag1 0.00992(10) 0.03446(12) 0.02222(11) 0.00155(8) 0.00365(7) -0.00033(7)
S2 0.0176(3) 0.0250(3) 0.0145(3) 0.0004(2) 0.0022(2) -0.0004(2)
S1 0.0133(3) 0.0178(3) 0.0157(3) -0.0002(2) 0.0048(2) 0.0000(2)
N1 0.0134(10) 0.0254(11) 0.0178(10) 0.0015(8) 0.0041(8) -0.0007(8)
N2 0.0127(9) 0.0215(10) 0.0208(10) 0.0013(8) 0.0058(8) 0.0003(8)
N3 0.0128(10) 0.0248(11) 0.0184(10) 0.0016(8) 0.0042(8) -0.0011(8)
N4 0.0137(9) 0.0145(9) 0.0180(10) -0.0009(8) 0.0033(8) -0.0018(8)
C2 0.0177(12) 0.0405(15) 0.0157(12) 0.0025(11) 0.0055(10) -0.0001(11)
C15 0.0159(11) 0.0154(11) 0.0169(11) -0.0007(9) 0.0047(9) -0.0015(9)
C20 0.0160(11) 0.0165(11) 0.0250(12) 0.0005(10) 0.0048(10) -0.0007(9)
C5 0.0184(12) 0.0185(12) 0.0161(11) -0.0009(9) 0.0035(9) -0.0002(9)
C16 0.0211(13) 0.0405(16) 0.0135(11) 0.0038(10) 0.0054(10) 0.0022(11)
C4 0.0123(11) 0.0253(13) 0.0220(12) 0.0008(10) 0.0014(9) -0.0002(10)
C24 0.0174(11) 0.0154(11) 0.0208(12) -0.0007(9) 0.0032(9) -0.0013(9)
C21 0.0143(11) 0.0198(12) 0.0341(14) 0.0036(11) 0.0057(10) -0.0012(10)
C3 0.0138(11) 0.0385(15) 0.0233(13) 0.0017(11) 0.0082(10) 0.0005(11)
C8 0.0132(11) 0.0148(11) 0.0191(11) 0.0001(9) 0.0050(9) 0.0006(9)
C1 0.0137(11) 0.0210(11) 0.0170(11) 0.0030(9) 0.0025(9) 0.0016(9)
C10 0.0147(11) 0.0227(12) 0.0209(12) 0.0011(9) 0.0076(9) 0.0020(9)
C17 0.0194(13) 0.0413(16) 0.0187(12) 0.0052(11) 0.0095(10) 0.0003(11)
C9 0.0164(11) 0.0193(11) 0.0162(11) -0.0004(9) 0.0039(9) -0.0007(9)
C18 0.0167(11) 0.0160(11) 0.0150(11) -0.0007(9) 0.0028(9) -0.0020(9)
C19 0.0150(11) 0.0134(10) 0.0210(12) -0.0007(9) 0.0015(9) -0.0018(9)
C12 0.0150(11) 0.0280(13) 0.0176(12) 0.0004(10) 0.0064(9) -0.0002(10)
C22 0.0147(12) 0.0201(12) 0.0315(14) 0.0020(10) -0.0035(10) -0.0012(10)
C11 0.0147(11) 0.0288(13) 0.0181(12) -0.0008(10) 0.0039(9) -0.0002(10)
C23 0.0238(13) 0.0193(12) 0.0194(12) 0.0008(10) -0.0031(10) -0.0015(10)
C7 0.0140(11) 0.0167(11) 0.0158(11) 0.0017(9) 0.0038(9) 0.0000(9)
C14 0.0142(11) 0.0254(13) 0.0188(12) -0.0036(10) 0.0074(9) -0.0012(9)
C6 0.0141(11) 0.0139(11) 0.0181(11) 0.0019(9) 0.0050(9) 0.0006(9)
C13 0.0154(11) 0.0282(13) 0.0152(11) -0.0024(10) 0.0047(9) -0.0013(10)
S3 0.0230(3) 0.0418(4) 0.0167(3) 0.0029(3) 0.0036(2) -0.0072(3)
F2 0.1008(19) 0.0641(14) 0.0708(15) 0.0397(12) 0.0559(14) 0.0541(14)
F3 0.0466(11) 0.0586(12) 0.0274(9) 0.0047(8) 0.0250(8) 0.0071(9)
F1 0.0675(14) 0.0648(14) 0.0587(13) -0.0175(11) 0.0229(11) -0.0384(12)
O3 0.0511(16) 0.120(3) 0.0407(14) -0.0089(16) -0.0032(12) -0.0516(18)
O2 0.0278(11) 0.0765(17) 0.0197(10) 0.0057(10) 0.0117(8) 0.0098(11)
O1 0.0777(18) 0.0411(13) 0.0338(12) 0.0116(10) 0.0165(12) 0.0217(13)
C25 0.0335(15) 0.0341(15) 0.0253(14) 0.0027(12) 0.0142(12) 0.0054(12)
O4 0.067(4) 0.114(6) 0.080(5) 0.013(4) 0.002(4) -0.002(4)
C26 0.050(6) 0.062(7) 0.053(4) 0.005(5) 0.027(6) 0.014(5)
C27 0.101(9) 0.114(9) 0.116(10) 0.025(8) 0.029(8) 0.024(7)

loop_
_atom_type_symbol
_atom_type_description
_atom_type_scat_dispersion_real
_atom_type_scat_dispersion_imag
_atom_type_scat_source
C C 0.0033 0.0016 'International Tables Vol C Tables 4.2.6.8 and 6.1.1.4'
H H 0.0000 0.0000 'International Tables Vol C Tables 4.2.6.8 and 6.1.1.4'
Ag Ag -0.8971 1.1015 'International Tables Vol C Tables 4.2.6.8 and 6.1.1.4'
F F 0.0171 0.0103 'International Tables Vol C Tables 4.2.6.8 and 6.1.1.4'
N N 0.0061 0.0033 'International Tables Vol C Tables 4.2.6.8 and 6.1.1.4'
O O 0.0106 0.0060 'International Tables Vol C Tables 4.2.6.8 and 6.1.1.4'
S S 0.1246 0.1234 'International Tables Vol C Tables 4.2.6.8 and 6.1.1.4'

loop_
_geom_angle_atom_site_label_1
_geom_angle_atom_site_label_2
_geom_angle_atom_site_label_3
_geom_angle
_geom_angle_site_symmetry_1
_geom_angle_site_symmetry_3
_geom_angle_publ_flag
N3 Ag1 N2 175.93(8) . . ?
C24 S2 C18 88.88(11) . . ?
C6 S1 C7 88.74(11) . . ?
C7 N1 C1 110.2(2) . . ?
C10 N2 Ag1 122.02(16) . . ?
C10 N2 C11 117.9(2) . . ?
C11 N2 Ag1 120.07(17) . . ?
C17 N3 Ag1 122.89(17) . . ?
C17 N3 C13 117.6(2) . . ?
C13 N3 Ag1 119.41(16) . . ?
C18 N4 C19 110.5(2) . . ?
C3 C2 H2 120.8 . . ?
C3 C2 C1 118.4(2) . . ?
C1 C2 H2 120.8 . . ?
C16 C15 C18 123.3(2) . . ?
C14 C15 C16 116.9(2) . . ?
C14 C15 C18 119.7(2) . . ?
C21 C20 H20 121.2 . . ?
C21 C20 C19 117.6(2) . . ?
C19 C20 H20 121.2 . . ?
C4 C5 H5 121.1 . . ?
C4 C5 C6 117.8(2) . . ?
C6 C5 H5 121.1 . . ?
C15 C16 H16 120.0 . . ?
C17 C16 C15 120.0(2) . . ?
C17 C16 H16 120.0 . . ?
C5 C4 H4 119.3 . . ?
C5 C4 C3 121.4(2) . . ?
C3 C4 H4 119.3 . . ?
C19 C24 S2 109.59(17) . . ?
C23 C24 S2 129.0(2) . . ?
C23 C24 C19 121.4(2) . . ?
C20 C21 H21 119.4 . . ?
C20 C21 C22 121.2(2) . . ?
C22 C21 H21 119.4 . . ?
C2 C3 C4 121.2(2) . . ?
C2 C3 H3 119.4 . . ?
C4 C3 H3 119.4 . . ?
C9 C8 C12 117.6(2) . . ?
C9 C8 C7 123.1(2) . . ?
C12 C8 C7 119.3(2) . . ?
N1 C1 C2 124.7(2) . . ?
N1 C1 C6 115.2(2) . . ?
C2 C1 C6 120.1(2) . . ?
N2 C10 H10 118.7 . . ?
N2 C10 C9 122.5(2) . . ?
C9 C10 H10 118.7 . . ?
N3 C17 C16 122.7(2) . . ?
N3 C17 H17 118.7 . . ?
C16 C17 H17 118.7 . . ?
C8 C9 H9 120.1 . . ?
C10 C9 C8 119.8(2) . . ?
C10 C9 H9 120.1 . . ?
N4 C18 S2 116.05(18) . . ?
N4 C18 C15 122.4(2) . . ?
C15 C18 S2 121.51(18) . . ?
N4 C19 C20 124.5(2) . . ?
N4 C19 C24 114.9(2) . . ?
C20 C19 C24 120.6(2) . . ?
C8 C12 H12 120.2 . . ?
C11 C12 C8 119.5(2) . . ?
C11 C12 H12 120.2 . . ?
C21 C22 H22 119.0 . . ?
C23 C22 C21 122.0(2) . . ?
C23 C22 H22 119.0 . . ?
N2 C11 C12 122.6(2) . . ?
N2 C11 H11 118.7 . . ?
C12 C11 H11 118.7 . . ?
C24 C23 H23 121.4 . . ?
C22 C23 C24 117.2(2) . . ?
C22 C23 H23 121.4 . . ?
N1 C7 S1 116.42(18) . . ?
N1 C7 C8 122.3(2) . . ?
C8 C7 S1 121.25(17) . . ?
C15 C14 H14 119.9 . . ?
C13 C14 C15 120.2(2) . . ?
C13 C14 H14 119.9 . . ?
C5 C6 S1 129.44(18) . . ?
C5 C6 C1 121.1(2) . . ?
C1 C6 S1 109.47(17) . . ?
N3 C13 C14 122.6(2) . . ?
N3 C13 H13 118.7 . . ?
C14 C13 H13 118.7 . . ?
O3 S3 O2 115.07(17) . . ?
O3 S3 O1 115.52(19) . . ?
O3 S3 C25 103.48(16) . . ?
O2 S3 C25 102.02(14) . . ?
O1 S3 O2 114.50(13) . . ?
O1 S3 C25 103.75(14) . . ?
F2 C25 S3 112.5(2) . . ?
F2 C25 F3 107.0(2) . . ?
F2 C25 F1 108.5(3) . . ?
F3 C25 S3 111.6(2) . . ?
F3 C25 F1 106.4(2) . . ?
F1 C25 S3 110.6(2) . . ?
C26 O4 H4A 109.5 . . ?
O4 C26 H26A 109.5 . . ?
O4 C26 H26B 109.5 . . ?
O4 C26 C27 110.5(16) . . ?
H26A C26 H26B 108.1 . . ?
C27 C26 H26A 109.5 . . ?
C27 C26 H26B 109.5 . . ?
C26 C27 H27A 109.5 . . ?
C26 C27 H27B 109.5 . . ?
C26 C27 H27C 109.5 . . ?
H27A C27 H27B 109.5 . . ?
H27A C27 H27C 109.5 . . ?
H27B C27 H27C 109.5 . . ?

loop_
_geom_bond_atom_site_label_1
_geom_bond_atom_site_label_2
_geom_bond_distance
_geom_bond_site_symmetry_2
_geom_bond_publ_flag
Ag1 N2 2.138(2) . ?
Ag1 N3 2.134(2) . ?
S2 C24 1.730(2) . ?
S2 C18 1.745(2) . ?
S1 C7 1.748(2) . ?
S1 C6 1.730(2) . ?
N1 C1 1.386(3) . ?
N1 C7 1.296(3) . ?
N2 C10 1.348(3) . ?
N2 C11 1.351(3) . ?
N3 C17 1.342(3) . ?
N3 C13 1.348(3) . ?
N4 C18 1.302(3) . ?
N4 C19 1.384(3) . ?
C2 H2 0.9300 . ?
C2 C3 1.379(4) . ?
C2 C1 1.399(3) . ?
C15 C16 1.391(3) . ?
C15 C18 1.458(3) . ?
C15 C14 1.389(3) . ?
C20 H20 0.9300 . ?
C20 C21 1.384(3) . ?
C20 C19 1.402(3) . ?
C5 H5 0.9300 . ?
C5 C4 1.380(3) . ?
C5 C6 1.398(3) . ?
C16 H16 0.9300 . ?
C16 C17 1.377(4) . ?
C4 H4 0.9300 . ?
C4 C3 1.395(4) . ?
C24 C19 1.405(3) . ?
C24 C23 1.401(3) . ?
C21 H21 0.9300 . ?
C21 C22 1.402(4) . ?
C3 H3 0.9300 . ?
C8 C9 1.392(3) . ?
C8 C12 1.396(3) . ?
C8 C7 1.468(3) . ?
C1 C6 1.405(3) . ?
C10 H10 0.9300 . ?
C10 C9 1.379(3) . ?
C17 H17 0.9300 . ?
C9 H9 0.9300 . ?
C12 H12 0.9300 . ?
C12 C11 1.378(3) . ?
C22 H22 0.9300 . ?
C22 C23 1.374(4) . ?
C11 H11 0.9300 . ?
C23 H23 0.9300 . ?
C14 H14 0.9300 . ?
C14 C13 1.372(3) . ?
C13 H13 0.9300 . ?
S3 O3 1.423(2) . ?
S3 O2 1.446(2) . ?
S3 O1 1.431(2) . ?
S3 C25 1.807(3) . ?
F2 C25 1.312(3) . ?
F3 C25 1.329(3) . ?
F1 C25 1.336(3) . ?
O4 H4A 0.8200 . ?
O4 C26 1.419(19) . ?
C26 H26A 0.9700 . ?
C26 H26B 0.9700 . ?
C26 C27 1.455(18) . ?
C27 H27A 0.9600 . ?
C27 H27B 0.9600 . ?
C27 H27C 0.9600 . ?

loop_
_geom_hbond_atom_site_label_D
_geom_hbond_atom_site_label_H
_geom_hbond_atom_site_label_A
_geom_hbond_distance_DH
_geom_hbond_distance_HA
_geom_hbond_distance_DA
_geom_hbond_angle_DHA
_geom_hbond_site_symmetry_A
_geom_hbond_publ_flag
C2 H2 N4 0.93 2.69 3.616(3) 175.4 1_655 yes
C5 H5 F3 0.93 2.47 3.224(3) 138.8 3_666 yes
C10 H10 O2 0.93 2.57 3.279(3) 133.8 . yes
C17 H17 F2 0.93 2.58 3.364(3) 141.8 2 yes
C11 H11 F1 0.93 2.64 3.216(3) 120.5 2 yes
C13 H13 S3 0.93 3.01 3.892(3) 159.6 . yes
C13 H13 O2 0.93 2.52 3.265(3) 137.6 . yes
C13 H13 O1 0.93 2.64 3.466(3) 147.8 . yes

loop_
_geom_torsion_atom_site_label_1
_geom_torsion_atom_site_label_2
_geom_torsion_atom_site_label_3
_geom_torsion_atom_site_label_4
_geom_torsion
_geom_torsion_site_symmetry_1
_geom_torsion_site_symmetry_2
_geom_torsion_site_symmetry_3
_geom_torsion_site_symmetry_4
_geom_torsion_publ_flag
Ag1 N2 C10 C9 -177.54(18) . . . . ?
Ag1 N2 C11 C12 177.08(19) . . . . ?
Ag1 N3 C17 C16 -176.5(2) . . . . ?
Ag1 N3 C13 C14 176.55(19) . . . . ?
S2 C24 C19 N4 -0.5(3) . . . . ?
S2 C24 C19 C20 179.35(18) . . . . ?
S2 C24 C23 C22 -178.7(2) . . . . ?
N1 C1 C6 S1 0.2(3) . . . . ?
N1 C1 C6 C5 180.0(2) . . . . ?
N2 C10 C9 C8 0.8(4) . . . . ?
C2 C1 C6 S1 -178.8(2) . . . . ?
C2 C1 C6 C5 0.9(4) . . . . ?
C15 C16 C17 N3 0.1(4) . . . . ?
C15 C14 C13 N3 0.0(4) . . . . ?
C20 C21 C22 C23 0.3(4) . . . . ?
C5 C4 C3 C2 0.1(4) . . . . ?
C16 C15 C18 S2 -1.7(3) . . . . ?
C16 C15 C18 N4 179.0(2) . . . . ?
C16 C15 C14 C13 0.3(4) . . . . ?
C4 C5 C6 S1 178.76(19) . . . . ?
C4 C5 C6 C1 -0.9(3) . . . . ?
C24 S2 C18 N4 -0.5(2) . . . . ?
C24 S2 C18 C15 -179.9(2) . . . . ?
C21 C20 C19 N4 179.3(2) . . . . ?
C21 C20 C19 C24 -0.5(3) . . . . ?
C21 C22 C23 C24 -0.3(4) . . . . ?
C3 C2 C1 N1 -179.4(3) . . . . ?
C3 C2 C1 C6 -0.4(4) . . . . ?
C8 C12 C11 N2 0.2(4) . . . . ?
C1 N1 C7 S1 0.1(3) . . . . ?
C1 N1 C7 C8 -179.9(2) . . . . ?
C1 C2 C3 C4 -0.1(4) . . . . ?
C10 N2 C11 C12 -0.9(4) . . . . ?
C17 N3 C13 C14 -0.3(4) . . . . ?
C9 C8 C12 C11 1.0(3) . . . . ?
C9 C8 C7 S1 0.9(3) . . . . ?
C9 C8 C7 N1 -179.1(2) . . . . ?
C18 S2 C24 C19 0.53(18) . . . . ?
C18 S2 C24 C23 179.3(2) . . . . ?
C18 N4 C19 C20 -179.7(2) . . . . ?
C18 N4 C19 C24 0.1(3) . . . . ?
C18 C15 C16 C17 -179.9(2) . . . . ?
C18 C15 C14 C13 179.9(2) . . . . ?
C19 N4 C18 S2 0.4(3) . . . . ?
C19 N4 C18 C15 179.7(2) . . . . ?
C19 C20 C21 C22 0.1(4) . . . . ?
C19 C24 C23 C22 0.0(4) . . . . ?
C12 C8 C9 C10 -1.5(3) . . . . ?
C12 C8 C7 S1 -178.10(18) . . . . ?
C12 C8 C7 N1 1.8(4) . . . . ?
C11 N2 C10 C9 0.4(3) . . . . ?
C23 C24 C19 N4 -179.3(2) . . . . ?
C23 C24 C19 C20 0.5(4) . . . . ?
C7 S1 C6 C5 -179.8(2) . . . . ?
C7 S1 C6 C1 -0.16(18) . . . . ?
C7 N1 C1 C2 178.8(3) . . . . ?
C7 N1 C1 C6 -0.2(3) . . . . ?
C7 C8 C9 C10 179.5(2) . . . . ?
C7 C8 C12 C11 -179.9(2) . . . . ?
C14 C15 C16 C17 -0.4(4) . . . . ?
C14 C15 C18 S2 178.75(18) . . . . ?
C14 C15 C18 N4 -0.6(4) . . . . ?
C6 S1 C7 N1 0.0(2) . . . . ?
C6 S1 C7 C8 180.0(2) . . . . ?
C6 C5 C4 C3 0.4(4) . . . . ?
C13 N3 C17 C16 0.2(4) . . . . ?
O3 S3 C25 F2 -59.3(3) . . . . ?
O3 S3 C25 F3 61.0(3) . . . . ?
O3 S3 C25 F1 179.2(2) . . . . ?
O2 S3 C25 F2 60.5(2) . . . . ?
O2 S3 C25 F3 -179.3(2) . . . . ?
O2 S3 C25 F1 -61.1(2) . . . . ?
O1 S3 C25 F2 179.7(2) . . . . ?
O1 S3 C25 F3 -60.0(2) . . . . ?
O1 S3 C25 F1 58.2(2) . . . . ?
